data_4134472
loop_
_publ_author_name
'Pan, Chun-Ya'
'Yang, Xin-Rui'
'Xiong, Lin'
'Lu, Zhong-Wei'
'Zhen, Bo-Yu'
'Sui, Xin'
'Deng, Xue-Bin'
'Chen, Ling'
'Wu, Li-Ming'

_publ_section_title
;
 Solid-State Nonlinear Optical Switch with the Widest Switching
 Temperature Range Owing to Its Continuously Tunable <i>T</i><sub>c</sub>.
;
_journal_issue 13
_journal_name_full 'Journal of the American Chemical Society'
_journal_page_first 6423
_journal_page_last 6431
_journal_paper_doi 10.1021/jacs.0c01741
_journal_volume 142
_journal_year 2020
_chemical_formula_sum 'F H8 N2 O3 P'
_chemical_formula_weight 134.05
_space_group_IT_number 33
_space_group_name_Hall 'P 2c -2n'
_space_group_name_H-M_alt 'P n a 21'
_symmetry_cell_setting orthorhombic
_symmetry_space_group_name_H-M 'P n a 21'
_atom_sites_solution_hydrogens none
_atom_sites_solution_primary direct
_atom_sites_solution_secondary difmap
_audit_creation_method SHELXL-97
_cell_angle_alpha 90.00
_cell_angle_beta 90.00
_cell_angle_gamma 90.00
_cell_formula_units_Z 4
_cell_length_a 7.9296(3)
_cell_length_b 11.3383(4)
_cell_length_c 6.0243(3)
_cell_measurement_reflns_used 4161
_cell_measurement_temperature 260(2)
_cell_measurement_theta_max 27.42
_cell_measurement_theta_min 3.13
_cell_volume 541.63(4)
_computing_structure_refinement 'SHELXL-97 (Sheldrick, 1997)'
_computing_structure_solution 'SHELXS-97 (Sheldrick, 1990)'
_diffrn_ambient_temperature 260(2)
_diffrn_measured_fraction_theta_full 0.999
_diffrn_measured_fraction_theta_max 0.999
_diffrn_measurement_device_type 'CCD area detector'
_diffrn_measurement_method 'phi and omega scans'
_diffrn_radiation_monochromator graphite
_diffrn_radiation_source 'fine-focus sealed tube'
_diffrn_radiation_type MoK\a
_diffrn_radiation_wavelength 0.71073
_diffrn_reflns_av_R_equivalents 0.0846
_diffrn_reflns_av_sigmaI/netI 0.0536
_diffrn_reflns_limit_h_max 10
_diffrn_reflns_limit_h_min -10
_diffrn_reflns_limit_k_max 14
_diffrn_reflns_limit_k_min -14
_diffrn_reflns_limit_l_max 7
_diffrn_reflns_limit_l_min -7
_diffrn_reflns_number 7619
_diffrn_reflns_theta_full 27.48
_diffrn_reflns_theta_max 27.48
_diffrn_reflns_theta_min 3.13
_exptl_absorpt_coefficient_mu 0.445
_exptl_absorpt_correction_T_max 0.7456
_exptl_absorpt_correction_T_min 0.6320
_exptl_absorpt_correction_type multi-scan
_exptl_crystal_colour colorless
_exptl_crystal_density_diffrn 1.644
_exptl_crystal_density_method 'not measured'
_exptl_crystal_description block
_exptl_crystal_F_000 280
_exptl_crystal_size_max 0.05
_exptl_crystal_size_mid 0.03
_exptl_crystal_size_min 0.02
_refine_diff_density_max 0.302
_refine_diff_density_min -0.252
_refine_diff_density_rms 0.071
_refine_ls_abs_structure_details 'Flack H D (1983), Acta Cryst. A39, 876-881'
_refine_ls_abs_structure_Flack 0.00
_refine_ls_extinction_coef 0.088(8)
_refine_ls_extinction_expression Fc^*^=kFc[1+0.001xFc^2^\l^3^/sin(2\q)]^-1/4^
_refine_ls_extinction_method SHELXL
_refine_ls_goodness_of_fit_ref 1.002
_refine_ls_hydrogen_treatment none
_refine_ls_matrix_type full
_refine_ls_number_parameters 97
_refine_ls_number_reflns 1233
_refine_ls_number_restraints 39
_refine_ls_restrained_S_all 0.992
_refine_ls_R_factor_all 0.0459
_refine_ls_R_factor_gt 0.0351
_refine_ls_shift/su_max 0.000
_refine_ls_shift/su_mean 0.000
_refine_ls_structure_factor_coef Fsqd
_refine_ls_weighting_details 'calc w=1/[\s^2^(Fo^2^)+(0.0534P)^2^+0.0287P] where P=(Fo^2^+2Fc^2^)/3'
_refine_ls_weighting_scheme calc
_refine_ls_wR_factor_gt 0.0839
_refine_ls_wR_factor_ref 0.0904
_reflns_number_gt 1071
_reflns_number_total 1233
_reflns_threshold_expression >2sigma(I)
_cod_data_source_file (NH4)2PO3F.cif
_cod_data_source_block (NH4)2PO3F-HTP-260K
_cod_depositor_comments
;
The following automatic conversions were performed:

data item '_symmetry_cell_setting' value 'Orthorhombic' was changed
to 'orthorhombic' in accordance with the
/home/data/users/saulius/crontab/automatic-downloads/rss-feeds/ACS/lib/dictionaries/cif_core.dic
dictionary named 'cif_core.dic' version 2.4.2 last updated on
2011-04-26.

Automatic conversion script
Id: cif_fix_values 7556 2019-12-06 15:28:31Z antanas 

 Adding full bibliography for 4134470--4134505.cif.
;
_cod_original_sg_symbol_H-M Pna2(1)
_cod_original_formula_sum 'H8 F N2 O3 P'
_cod_database_code 4134472

loop_
_symmetry_equiv_pos_as_xyz
'x, y, z'
'-x, -y, z+1/2'
'x+1/2, -y+1/2, z'
'-x+1/2, y+1/2, z+1/2'

loop_
_atom_site_label
_atom_site_type_symbol
_atom_site_fract_x
_atom_site_fract_y
_atom_site_fract_z
_atom_site_U_iso_or_equiv
_atom_site_adp_type
_atom_site_occupancy
_atom_site_symmetry_multiplicity
_atom_site_calc_flag
_atom_site_refinement_flags
_atom_site_disorder_assembly
_atom_site_disorder_group
P P 0.18940(7) 0.87373(5) 0.92678(12) 0.0154(2) Uani 1 1 d . . .
F F -0.00111(17) 0.91710(14) 0.9346(4) 0.0326(4) Uani 1 1 d . . .
N1 N 0.6411(3) 0.96042(19) 0.9444(5) 0.0219(5) Uani 1 1 d D . .
H1 H 0.5313(19) 0.9663(18) 0.957(5) 0.012(7) Uiso 1 1 d D . .
H2 H 0.669(4) 0.976(3) 0.815(3) 0.040(12) Uiso 1 1 d D . .
H3 H 0.684(3) 1.009(2) 1.037(4) 0.037(12) Uiso 1 1 d D . .
H4 H 0.669(3) 0.8906(16) 0.982(5) 0.042(11) Uiso 1 1 d D . .
N2 N 0.0907(3) 1.19112(18) 0.9374(6) 0.0263(5) Uani 1 1 d D . .
H5 H -0.004(2) 1.184(3) 0.991(5) 0.046(12) Uiso 1 1 d D . .
H8 H 0.144(3) 1.1288(18) 0.934(7) 0.057(11) Uiso 1 1 d D . .
H6 H 0.146(3) 1.240(2) 1.021(4) 0.025(9) Uiso 1 1 d D . .
H7 H 0.086(4) 1.222(3) 0.811(4) 0.058(14) Uiso 1 1 d D . .
O2 O 0.1959(3) 0.7723(2) 1.0841(4) 0.0321(6) Uani 1 1 d . . .
O1 O 0.2861(2) 0.98229(18) 0.9983(4) 0.0248(5) Uani 1 1 d . . .
O3 O 0.2174(3) 0.84475(18) 0.6857(3) 0.0251(5) Uani 1 1 d . . .

loop_
_atom_site_aniso_label
_atom_site_aniso_U_11
_atom_site_aniso_U_22
_atom_site_aniso_U_33
_atom_site_aniso_U_23
_atom_site_aniso_U_13
_atom_site_aniso_U_12
P 0.0149(3) 0.0147(3) 0.0167(3) -0.0011(4) -0.0004(3) 0.0013(2)
F 0.0149(7) 0.0360(9) 0.0469(9) -0.0012(13) 0.0014(10) 0.0031(6)
N1 0.0185(10) 0.0262(11) 0.0210(15) -0.0045(14) -0.0001(13) -0.0029(8)
N2 0.0266(12) 0.0226(11) 0.0298(14) -0.0012(16) -0.0015(14) -0.0024(9)
O2 0.0432(14) 0.0244(11) 0.0287(11) 0.0067(9) -0.0013(10) 0.0000(10)
O1 0.0223(10) 0.0228(10) 0.0294(11) -0.0046(8) -0.0016(7) -0.0020(8)
O3 0.0301(11) 0.0243(10) 0.0209(11) -0.0031(9) 0.0004(8) -0.0001(8)

loop_
_atom_type_symbol
_atom_type_description
_atom_type_scat_dispersion_real
_atom_type_scat_dispersion_imag
_atom_type_scat_source
N N 0.0061 0.0033 'International Tables Vol C Tables 4.2.6.8 and 6.1.1.4'
H H 0.0000 0.0000 'International Tables Vol C Tables 4.2.6.8 and 6.1.1.4'
O O 0.0106 0.0060 'International Tables Vol C Tables 4.2.6.8 and 6.1.1.4'
F F 0.0171 0.0103 'International Tables Vol C Tables 4.2.6.8 and 6.1.1.4'
P P 0.1023 0.0942 'International Tables Vol C Tables 4.2.6.8 and 6.1.1.4'

loop_
_geom_angle_atom_site_label_1
_geom_angle_atom_site_label_2
_geom_angle_atom_site_label_3
_geom_angle
_geom_angle_site_symmetry_1
_geom_angle_site_symmetry_3
_geom_angle_publ_flag
O2 P O3 116.08(12) . . ?
O2 P O1 115.41(13) . . ?
O3 P O1 112.18(12) . . ?
O2 P F 104.62(12) . . ?
O3 P F 103.68(13) . . ?
O1 P F 102.81(10) . . ?
H1 N1 H2 109.2(19) . . ?
H1 N1 H3 106.9(18) . . ?
H2 N1 H3 111.2(19) . . ?
H1 N1 H4 107.5(18) . . ?
H2 N1 H4 113(2) . . ?
H3 N1 H4 109.0(19) . . ?
H5 N2 H8 113(2) . . ?
H5 N2 H6 107(2) . . ?
H8 N2 H6 108(2) . . ?
H5 N2 H7 111(2) . . ?
H8 N2 H7 111(2) . . ?
H6 N2 H7 105.9(19) . . ?

loop_
_geom_bond_atom_site_label_1
_geom_bond_atom_site_label_2
_geom_bond_distance
_geom_bond_site_symmetry_2
_geom_bond_publ_flag
P O2 1.491(2) . ?
P O3 1.506(2) . ?
P O1 1.513(2) . ?
P F 1.5894(15) . ?
N1 H1 0.876(15) . ?
N1 H2 0.832(17) . ?
N1 H3 0.857(17) . ?
N1 H4 0.853(16) . ?
N2 H5 0.822(17) . ?
N2 H8 0.826(16) . ?
N2 H6 0.869(17) . ?
N2 H7 0.837(17) . ?

loop_
_geom_hbond_atom_site_label_D
_geom_hbond_atom_site_label_H
_geom_hbond_atom_site_label_A
_geom_hbond_distance_DH
_geom_hbond_distance_HA
_geom_hbond_distance_DA
_geom_hbond_angle_DHA
_geom_hbond_site_symmetry_A
N2 H8 O1 0.826(16) 2.043(19) 2.853(3) 167(4) .
N1 H1 O1 0.876(15) 1.968(15) 2.844(3) 177(3) .
N1 H2 O1 0.832(17) 1.994(18) 2.824(4) 175(3) 2_674
N1 H3 O3 0.857(17) 2.037(18) 2.873(3) 165(3) 2_675
N1 H4 O2 0.853(16) 1.958(17) 2.803(3) 171(3) 3_565
N2 H5 O3 0.822(17) 2.085(18) 2.894(4) 168(3) 2_575
N2 H6 O3 0.869(17) 1.887(17) 2.755(4) 175(3) 4
N2 H7 O2 0.837(17) 2.28(3) 2.870(4) 128(3) 4_554
N2 H7 O2 0.837(17) 2.63(3) 3.141(4) 121(2) 2_574
